data_7117398
loop_
_publ_author_name
'Hai Qian'
'Ivan Aprahamian'

_publ_section_title
;
 An emissive and pH switchable hydrazone-based hydrogel
;
_journal_name_full Chem.Commun.
_journal_page_first 11158
_journal_paper_doi 10.1039/C5cc03007B
_journal_volume 51
_journal_year 2015
_chemical_formula_moiety 'C13 H11 N3 O2, 0.5(H2 O)'
_chemical_formula_sum 'C13 H12 N3 O2.5'
_chemical_formula_weight 250.26
_chemical_name_systematic
;
 ?
;
_space_group_crystal_system orthorhombic
_space_group_IT_number 60
_space_group_name_Hall '-P 2n 2ab'
_space_group_name_H-M_alt 'P b c n'
_symmetry_space_group_name_Hall '-P 2n 2ab'
_symmetry_space_group_name_H-M 'P b c n'
_atom_sites_solution_hydrogens mixed
_atom_sites_solution_primary direct
_audit_block_doi 10.5517/cc14glhp
_audit_creation_date 2014-01-15
_audit_creation_method
;
Olex2 1.2
(compiled 2013.12.10 svn.r2850 for OlexSys, GUI svn.r4736)
;
_audit_update_record
;
2015-03-30 deposited with the CCDC.
2015-05-10 downloaded from the CCDC.
;
_cell_angle_alpha 90
_cell_angle_beta 90
_cell_angle_gamma 90
_cell_formula_units_Z 8
_cell_length_a 23.2307(11)
_cell_length_b 11.1515(5)
_cell_length_c 9.2568(4)
_cell_measurement_reflns_used 4401
_cell_measurement_temperature 173(2)
_cell_measurement_theta_max 72.157
_cell_measurement_theta_min 3.805
_cell_volume 2398.04(19)
_computing_cell_refinement 'APEX2 (BRUKER, V2012.10-0, 2012)'
_computing_data_collection 'COSMO (BRUKER, V1.61, 2009)'
_computing_data_reduction 'SAINT (BRUKER, V8.27BA, 20112)'
_computing_molecular_graphics 'Olex2 (Dolomanov et al., 2009)'
_computing_publication_material 'Olex2 (Dolomanov et al., 2009)'
_computing_structure_refinement 'XL (Sheldrick, 2008)'
_computing_structure_solution 'ShelXS (Sheldrick, 2008)'
_diffrn_ambient_temperature 172.99
_diffrn_detector_area_resol_mean 836.6
_diffrn_measured_fraction_theta_full 0.980
_diffrn_measured_fraction_theta_max 0.962
_diffrn_measurement_device_type 'Bruker APEX-II CCD'
_diffrn_measurement_method '\w,and/f 0.5 deg'
_diffrn_radiation_type CuK\a
_diffrn_radiation_wavelength 1.54178
_diffrn_reflns_av_R_equivalents 0.0462
_diffrn_reflns_av_unetI/netI 0.0455
_diffrn_reflns_Laue_measured_fraction_full 0.980
_diffrn_reflns_Laue_measured_fraction_max 0.962
_diffrn_reflns_limit_h_max 28
_diffrn_reflns_limit_h_min -28
_diffrn_reflns_limit_k_max 6
_diffrn_reflns_limit_k_min -12
_diffrn_reflns_limit_l_max 10
_diffrn_reflns_limit_l_min -11
_diffrn_reflns_number 11703
_diffrn_reflns_point_group_measured_fraction_full 0.980
_diffrn_reflns_point_group_measured_fraction_max 0.962
_diffrn_reflns_theta_full 67.679
_diffrn_reflns_theta_max 73.164
_diffrn_reflns_theta_min 3.805
_diffrn_standards_number 0
_exptl_absorpt_coefficient_mu 0.819
_exptl_absorpt_correction_T_max 0.7535
_exptl_absorpt_correction_T_min 0.5743
_exptl_absorpt_correction_type multi-scan
_exptl_absorpt_process_details
'SADABS-2012/1 (Bruker,2012) was used for absorption correction. wR2(int) was 0.0832 before and 0.0730 after correction. The Ratio of minimum to maximum transmission is 0.7622. The \l/2 correction factor is 0.0015.'
_exptl_crystal_colour yellow
_exptl_crystal_colour_primary yellow
_exptl_crystal_density_diffrn 1.386
_exptl_crystal_description chunk
_exptl_crystal_F_000 1048
_exptl_crystal_size_max 0.294
_exptl_crystal_size_mid 0.228
_exptl_crystal_size_min 0.116
_refine_diff_density_max 0.829
_refine_diff_density_min -0.209
_refine_diff_density_rms 0.071
_refine_ls_extinction_coef .
_refine_ls_extinction_method none
_refine_ls_goodness_of_fit_ref 1.108
_refine_ls_hydrogen_treatment mixed
_refine_ls_matrix_type full
_refine_ls_number_parameters 171
_refine_ls_number_reflns 2305
_refine_ls_number_restraints 0
_refine_ls_restrained_S_all 1.108
_refine_ls_R_factor_all 0.0976
_refine_ls_R_factor_gt 0.0837
_refine_ls_shift/su_max 0.000
_refine_ls_shift/su_mean 0.000
_refine_ls_structure_factor_coef Fsqd
_refine_ls_weighting_details 'w=1/[\s^2^(Fo^2^)+(0.1318P)^2^+2.4340P] where P=(Fo^2^+2Fc^2^)/3'
_refine_ls_weighting_scheme calc
_refine_ls_wR_factor_gt 0.2561
_refine_ls_wR_factor_ref 0.2690
_reflns_Friedel_coverage 0.000
_reflns_Friedel_fraction_full .
_reflns_Friedel_fraction_max .
_reflns_number_gt 1798
_reflns_number_total 2305
_reflns_threshold_expression 'I > 2\s(I)'
_cod_data_source_file c5cc03007b2.cif
_cod_data_source_block ia114a
_cod_original_formula_sum 'C13 H12 N3 O2.50'
_cod_database_code 7117398
_shelxl_version_number 2013-4
_shelx_space_group_comment
;
The symmetry employed for this shelxl refinement is uniquely defined
by the following loop, which should always be used as a source of
symmetry information in preference to the above space-group names.
They are only intended as comments.
;
_shelx_estimated_absorpt_t_max 0.911
_shelx_estimated_absorpt_t_min 0.795
_olex2_refinement_description
;
1. Fixed Uiso
 At 1.2 times of:
  All C(H) groups, All N(H) groups
 At 1.5 times of:
  All O(H,H) groups
2. Others
 Fixed Sof: O4(0.25) H4A(0.25) H4B(0.25) O5(0.25) H5A(0.25) H5B(0.25)
3.a Everything fixed:
 H4A, H4B, H5A, H5B
3.b Aromatic/amide H refined with riding coordinates:
 N1(H1), N3(H3), C4(H4), C5(H5), C6(H6), C7(H7), C9(H9), C10(H10), C11(H11),
 C12(H12), C13(H13)
;
_contact_crystallographer_email staples@chemistry.msu.com
_contact_crystallographer_name 'Richard Staples'

loop_
_space_group_symop_operation_xyz
'x, y, z'
'x+1/2, -y+1/2, -z'
'-x, y, -z+1/2'
'-x+1/2, -y+1/2, z+1/2'
'-x, -y, -z'
'-x-1/2, y-1/2, z'
'x, -y, z-1/2'
'x-1/2, y-1/2, -z-1/2'

loop_
_atom_site_label
_atom_site_type_symbol
_atom_site_fract_x
_atom_site_fract_y
_atom_site_fract_z
_atom_site_U_iso_or_equiv
_atom_site_adp_type
_atom_site_occupancy
_atom_site_site_symmetry_order
_atom_site_calc_flag
_atom_site_refinement_flags_posn
_atom_site_refinement_flags_adp
_atom_site_refinement_flags_occupancy
_atom_site_disorder_assembly
_atom_site_disorder_group
O1 O 0.47821(11) 0.1055(3) 0.4327(3) 0.0606(8) Uani 1 1 d . . . . .
O2 O 0.44042(12) 0.2791(3) 0.3614(3) 0.0659(8) Uani 1 1 d . . . . .
N1 N 0.36845(12) 0.2706(3) 0.1531(3) 0.0503(8) Uani 1 1 d . . . . .
H1 H 0.3911 0.3141 0.2084 0.060 Uiso 1 1 calc R . . . .
N2 N 0.36866(11) 0.1531(3) 0.1654(3) 0.0461(7) Uani 1 1 d . . . . .
N3 N 0.43648(11) -0.0921(3) 0.3403(3) 0.0467(7) Uani 1 1 d . . . . .
H3 H 0.4585 -0.0516 0.4005 0.056 Uiso 1 1 calc R . . . .
C1 C 0.44416(15) 0.1678(4) 0.3587(4) 0.0494(9) Uani 1 1 d . . . . .
C2 C 0.40365(13) 0.1007(3) 0.2573(3) 0.0468(8) Uani 1 1 d . . . . .
C3 C 0.40156(13) -0.0297(3) 0.2525(3) 0.0456(8) Uani 1 1 d . . . . .
C4 C 0.36535(15) -0.0968(4) 0.1606(4) 0.0525(9) Uani 1 1 d . . . . .
H4 H 0.3392 -0.0567 0.0982 0.063 Uiso 1 1 calc R . . . .
C5 C 0.36775(16) -0.2190(4) 0.1610(4) 0.0569(10) Uani 1 1 d . . . . .
H5 H 0.3430 -0.2635 0.0993 0.068 Uiso 1 1 calc R . . . .
C6 C 0.40608(16) -0.2793(4) 0.2513(4) 0.0582(10) Uani 1 1 d . . . . .
H6 H 0.4088 -0.3643 0.2504 0.070 Uiso 1 1 calc R . . . .
C7 C 0.43992(15) -0.2108(4) 0.3421(4) 0.0528(9) Uani 1 1 d . . . . .
H7 H 0.4659 -0.2491 0.4064 0.063 Uiso 1 1 calc R . . . .
C8 C 0.33233(14) 0.3270(3) 0.0527(3) 0.0461(8) Uani 1 1 d . . . . .
C9 C 0.28648(14) 0.2684(4) -0.0112(4) 0.0524(9) Uani 1 1 d . . . . .
H9 H 0.2780 0.1879 0.0146 0.063 Uiso 1 1 calc R . . . .
C10 C 0.25313(16) 0.3267(4) -0.1121(4) 0.0590(10) Uani 1 1 d . . . . .
H10 H 0.2218 0.2858 -0.1561 0.071 Uiso 1 1 calc R . . . .
C11 C 0.26473(17) 0.4440(4) -0.1500(4) 0.0611(11) Uani 1 1 d . . . . .
H11 H 0.2416 0.4836 -0.2199 0.073 Uiso 1 1 calc R . . . .
C12 C 0.31038(17) 0.5036(4) -0.0853(4) 0.0582(10) Uani 1 1 d . . . . .
H12 H 0.3184 0.5845 -0.1103 0.070 Uiso 1 1 calc R . . . .
C13 C 0.34437(16) 0.4448(3) 0.0164(4) 0.0521(9) Uani 1 1 d . . . . .
H13 H 0.3757 0.4854 0.0607 0.062 Uiso 1 1 calc R . . . .
O4 O 0.4927(9) 0.4813(16) 0.077(2) 0.107(5) Uiso 0.25 1 d . . P A 1
H4A H 0.4828 0.4420 0.1829 0.161 Uiso 0.25 1 d . . P B 1
H4B H 0.5021 0.4152 0.0352 0.161 Uiso 0.25 1 d . . P C 1
O5 O 0.4878(4) 0.4763(9) 0.1583(12) 0.051(2) Uiso 0.25 1 d . . P D 2
H5A H 0.5000 0.4833 0.2500 0.077 Uiso 0.5 2 d S T P E 2
H5B H 0.4754 0.4174 0.1291 0.077 Uiso 0.25 1 d . . P F 2

loop_
_atom_site_aniso_label
_atom_site_aniso_U_11
_atom_site_aniso_U_22
_atom_site_aniso_U_33
_atom_site_aniso_U_23
_atom_site_aniso_U_13
_atom_site_aniso_U_12
O1 0.0509(14) 0.079(2) 0.0521(14) 0.0079(13) -0.0153(11) 0.0030(12)
O2 0.0652(17) 0.067(2) 0.0651(17) 0.0083(13) -0.0153(13) -0.0049(13)
N1 0.0463(16) 0.064(2) 0.0405(15) 0.0044(13) -0.0012(11) 0.0029(13)
N2 0.0388(14) 0.064(2) 0.0355(14) 0.0067(12) 0.0039(10) 0.0070(12)
N3 0.0388(14) 0.064(2) 0.0374(14) 0.0055(12) 0.0044(11) 0.0034(12)
C1 0.0429(17) 0.065(3) 0.0398(16) 0.0089(15) -0.0016(13) 0.0031(15)
C2 0.0370(16) 0.072(2) 0.0314(15) 0.0074(14) 0.0054(12) 0.0014(14)
C3 0.0369(16) 0.069(2) 0.0312(15) 0.0051(14) 0.0065(12) 0.0055(14)
C4 0.0424(18) 0.077(3) 0.0379(17) 0.0020(16) 0.0015(13) 0.0011(16)
C5 0.053(2) 0.069(3) 0.048(2) -0.0042(17) 0.0039(15) -0.0029(17)
C6 0.057(2) 0.067(2) 0.051(2) 0.0028(17) 0.0132(17) 0.0007(18)
C7 0.0467(19) 0.065(3) 0.0467(18) 0.0080(16) 0.0086(14) 0.0061(16)
C8 0.0451(17) 0.058(2) 0.0351(15) 0.0046(14) 0.0036(13) 0.0084(14)
C9 0.0432(17) 0.065(2) 0.0491(18) 0.0123(16) 0.0001(14) 0.0005(15)
C10 0.0439(18) 0.081(3) 0.052(2) 0.0147(19) -0.0051(15) -0.0007(17)
C11 0.057(2) 0.081(3) 0.0455(19) 0.0097(18) -0.0044(16) 0.0146(19)
C12 0.068(2) 0.059(2) 0.0476(19) 0.0062(17) 0.0060(17) 0.0091(18)
C13 0.056(2) 0.057(2) 0.0427(18) -0.0048(15) 0.0018(15) 0.0047(16)

loop_
_atom_type_symbol
_atom_type_description
_atom_type_scat_dispersion_real
_atom_type_scat_dispersion_imag
_atom_type_scat_source
C C 0.0181 0.0091 'International Tables Vol C Tables 4.2.6.8 and 6.1.1.4'
H H 0.0000 0.0000 'International Tables Vol C Tables 4.2.6.8 and 6.1.1.4'
N N 0.0311 0.0180 'International Tables Vol C Tables 4.2.6.8 and 6.1.1.4'
O O 0.0492 0.0322 'International Tables Vol C Tables 4.2.6.8 and 6.1.1.4'

loop_
_geom_angle_atom_site_label_1
_geom_angle_atom_site_label_2
_geom_angle_atom_site_label_3
_geom_angle
_geom_angle_site_symmetry_1
_geom_angle_site_symmetry_3
N2 N1 H1 119.8 . .
N2 N1 C8 120.4(3) . .
C8 N1 H1 119.8 . .
C2 N2 N1 120.1(3) . .
C3 N3 H3 117.9 . .
C7 N3 H3 117.9 . .
C7 N3 C3 124.1(3) . .
O1 C1 C2 116.9(4) . .
O2 C1 O1 125.8(4) . .
O2 C1 C2 117.2(3) . .
N2 C2 C1 124.2(3) . .
N2 C2 C3 113.8(3) . .
C3 C2 C1 121.9(3) . .
N3 C3 C2 118.6(3) . .
N3 C3 C4 116.8(3) . .
C4 C3 C2 124.6(3) . .
C3 C4 H4 119.9 . .
C5 C4 C3 120.2(3) . .
C5 C4 H4 119.9 . .
C4 C5 H5 119.7 . .
C4 C5 C6 120.7(4) . .
C6 C5 H5 119.7 . .
C5 C6 H6 121.3 . .
C7 C6 C5 117.5(4) . .
C7 C6 H6 121.3 . .
N3 C7 C6 120.7(3) . .
N3 C7 H7 119.7 . .
C6 C7 H7 119.7 . .
C9 C8 N1 122.2(3) . .
C9 C8 C13 120.0(3) . .
C13 C8 N1 117.7(3) . .
C8 C9 H9 120.0 . .
C10 C9 C8 120.0(4) . .
C10 C9 H9 120.0 . .
C9 C10 H10 119.7 . .
C9 C10 C11 120.6(4) . .
C11 C10 H10 119.7 . .
C10 C11 H11 120.2 . .
C10 C11 C12 119.5(4) . .
C12 C11 H11 120.2 . .
C11 C12 H12 120.0 . .
C11 C12 C13 120.0(4) . .
C13 C12 H12 120.0 . .
C8 C13 C12 119.7(4) . .
C8 C13 H13 120.1 . .
C12 C13 H13 120.1 . .
O4 O4 H4A 172.3 5_665 .
O4 O4 H4B 75.7 5_665 .
H4A O4 H4B 96.6 . .
O5 O5 H5A 5.0 3_655 .
O5 O5 H5B 117.0 3_655 .
H5A O5 H5B 121.8 . .

loop_
_geom_bond_atom_site_label_1
_geom_bond_atom_site_label_2
_geom_bond_distance
_geom_bond_site_symmetry_2
O1 C1 1.256(4) .
O2 C1 1.245(5) .
N1 H1 0.8800 .
N1 N2 1.315(4) .
N1 C8 1.402(4) .
N2 C2 1.314(4) .
N3 H3 0.8800 .
N3 C3 1.342(4) .
N3 C7 1.326(5) .
C1 C2 1.525(5) .
C2 C3 1.456(5) .
C3 C4 1.411(5) .
C4 H4 0.9500 .
C4 C5 1.365(6) .
C5 H5 0.9500 .
C5 C6 1.394(5) .
C6 H6 0.9500 .
C6 C7 1.381(5) .
C7 H7 0.9500 .
C8 C9 1.382(5) .
C8 C13 1.385(5) .
C9 H9 0.9500 .
C9 C10 1.377(5) .
C10 H10 0.9500 .
C10 C11 1.382(6) .
C11 H11 0.9500 .
C11 C12 1.387(6) .
C12 H12 0.9500 .
C12 C13 1.393(5) .
C13 H13 0.9500 .
O4 O4 1.53(4) 5_665
O4 H4A 1.0958 .
O4 H4B 0.8625 .
O5 O5 1.79(2) 3_655
O5 H5A 0.8980 .
O5 H5B 0.7658 .

loop_
_geom_hbond_atom_site_label_D
_geom_hbond_atom_site_label_H
_geom_hbond_atom_site_label_A
_geom_hbond_distance_DH
_geom_hbond_distance_HA
_geom_hbond_distance_DA
_geom_hbond_angle_DHA
_geom_hbond_site_symmetry_A
N1 H1 O2 0.88 1.86 2.553(4) 134.0 .
N3 H3 O1 0.88 1.84 2.554(4) 137.5 .
O4 H4A O5 1.10 1.67 2.49(3) 127.5 3_655

loop_
_geom_torsion_atom_site_label_1
_geom_torsion_atom_site_label_2
_geom_torsion_atom_site_label_3
_geom_torsion_atom_site_label_4
_geom_torsion
_geom_torsion_site_symmetry_1
_geom_torsion_site_symmetry_2
_geom_torsion_site_symmetry_3
_geom_torsion_site_symmetry_4
O1 C1 C2 N2 -174.7(3) . . . .
O1 C1 C2 C3 3.9(4) . . . .
O2 C1 C2 N2 5.6(5) . . . .
O2 C1 C2 C3 -175.8(3) . . . .
N1 N2 C2 C1 2.3(4) . . . .
N1 N2 C2 C3 -176.4(3) . . . .
N1 C8 C9 C10 -178.3(3) . . . .
N1 C8 C13 C12 178.6(3) . . . .
N2 N1 C8 C9 16.1(5) . . . .
N2 N1 C8 C13 -163.0(3) . . . .
N2 C2 C3 N3 178.8(3) . . . .
N2 C2 C3 C4 -0.8(4) . . . .
N3 C3 C4 C5 -1.5(5) . . . .
C1 C2 C3 N3 0.0(4) . . . .
C1 C2 C3 C4 -179.6(3) . . . .
C2 C3 C4 C5 178.1(3) . . . .
C3 N3 C7 C6 -0.7(5) . . . .
C3 C4 C5 C6 -0.4(5) . . . .
C4 C5 C6 C7 1.8(5) . . . .
C5 C6 C7 N3 -1.3(5) . . . .
C7 N3 C3 C2 -177.5(3) . . . .
C7 N3 C3 C4 2.1(4) . . . .
C8 N1 N2 C2 178.3(3) . . . .
C8 C9 C10 C11 -0.4(6) . . . .
C9 C8 C13 C12 -0.5(5) . . . .
C9 C10 C11 C12 -0.2(6) . . . .
C10 C11 C12 C13 0.4(6) . . . .
C11 C12 C13 C8 -0.1(5) . . . .
C13 C8 C9 C10 0.7(5) . . . .
